data_7055049
loop_
_publ_author_name
'Huang, Wenliang'
'Brosmer, Jonathan L.'
'Diaconescu, Paula L.'

_publ_section_title
;
 In situ synthesis of lanthanide complexes supported by a ferrocene
 diamide ligand: extension to redox-active lanthanide ions
;
_journal_issue 10
_journal_name_full 'New J. Chem.'
_journal_page_first 7696
_journal_paper_doi 10.1039/C5NJ01402F
_journal_volume 39
_journal_year 2015
_chemical_formula_sum 'C51 H84 Fe2 K N4 Si4 Yb'
_chemical_formula_weight 1189.42
_chemical_name_systematic
; 
 ? 
;
_space_group_IT_number 19
_symmetry_cell_setting orthorhombic
_symmetry_space_group_name_Hall 'P 2ac 2ab'
_symmetry_space_group_name_H-M 'P 21 21 21'
_atom_sites_solution_hydrogens geom
_atom_sites_solution_primary direct
_atom_sites_solution_secondary difmap
_audit_creation_method SHELXL-97
_audit_update_record
;
2015-06-03 deposited with the CCDC.
2015-08-06 downloaded from the CCDC.
;
_cell_angle_alpha 90.00
_cell_angle_beta 90.00
_cell_angle_gamma 90.00
_cell_formula_units_Z 4
_cell_length_a 13.541(2)
_cell_length_b 19.611(3)
_cell_length_c 20.563(3)
_cell_measurement_temperature 100(2)
_cell_volume 5460.6(14)
_computing_structure_refinement 'SHELXL-97 (Sheldrick, 1997)'
_computing_structure_solution 'SHELXS-97 (Sheldrick, 1990)'
_diffrn_ambient_temperature 100(2)
_diffrn_measured_fraction_theta_full 0.995
_diffrn_measured_fraction_theta_max 0.979
_diffrn_measurement_device_type 'Bruker APEX-II'
_diffrn_radiation_monochromator graphite
_diffrn_radiation_source 'fine-focus sealed tube'
_diffrn_radiation_type MoK\a
_diffrn_radiation_wavelength 0.71073
_diffrn_reflns_av_R_equivalents 0.0417
_diffrn_reflns_av_sigmaI/netI 0.0451
_diffrn_reflns_limit_h_max 18
_diffrn_reflns_limit_h_min -18
_diffrn_reflns_limit_k_max 27
_diffrn_reflns_limit_k_min -27
_diffrn_reflns_limit_l_max 29
_diffrn_reflns_limit_l_min -29
_diffrn_reflns_number 76803
_diffrn_reflns_theta_full 25.00
_diffrn_reflns_theta_max 30.53
_diffrn_reflns_theta_min 3.60
_exptl_absorpt_coefficient_mu 2.424
_exptl_absorpt_correction_T_max 0.7278
_exptl_absorpt_correction_T_min 0.5204
_exptl_absorpt_correction_type multi-scan
_exptl_absorpt_process_details 'Bruker AXS area detector scaling and absorption correction'
_exptl_crystal_colour yellow
_exptl_crystal_density_diffrn 1.447
_exptl_crystal_density_method 'not measured'
_exptl_crystal_description block
_exptl_crystal_F_000 2460
_exptl_crystal_size_max 0.31
_exptl_crystal_size_mid 0.18
_exptl_crystal_size_min 0.14
_refine_diff_density_max 2.562
_refine_diff_density_min -1.445
_refine_diff_density_rms 0.105
_refine_ls_abs_structure_details 'Flack H D (1983), Acta Cryst. A39, 876-881'
_refine_ls_abs_structure_Flack -0.018(4)
_refine_ls_extinction_method none
_refine_ls_goodness_of_fit_ref 1.060
_refine_ls_hydrogen_treatment constr
_refine_ls_matrix_type full
_refine_ls_number_parameters 568
_refine_ls_number_reflns 16119
_refine_ls_number_restraints 0
_refine_ls_restrained_S_all 1.060
_refine_ls_R_factor_all 0.0339
_refine_ls_R_factor_gt 0.0298
_refine_ls_shift/su_max 0.005
_refine_ls_shift/su_mean 0.000
_refine_ls_structure_factor_coef Fsqd
_refine_ls_weighting_details 'calc w=1/[\s^2^(Fo^2^)+(0.0403P)^2^+0.0000P] where P=(Fo^2^+2Fc^2^)/3'
_refine_ls_weighting_scheme calc
_refine_ls_wR_factor_gt 0.0744
_refine_ls_wR_factor_ref 0.0761
_reflns_number_gt 14904
_reflns_number_total 16119
_reflns_threshold_expression >2sigma(I)
_cod_data_source_file c5nj01402f2.cif
_cod_data_source_block '[K(toluene)][(NNTBS)2Yb]'
_cod_depositor_comments 'Adding full bibliography for 7055043--7055050.cif.'
_cod_original_cell_volume 5460.6(15)
_cod_original_sg_symbol_H-M P212121
_cod_database_code 7055049

loop_
_symmetry_equiv_pos_as_xyz
'x, y, z'
'-x+1/2, -y, z+1/2'
'-x, y+1/2, -z+1/2'
'x+1/2, -y+1/2, -z'

loop_
_atom_site_label
_atom_site_type_symbol
_atom_site_fract_x
_atom_site_fract_y
_atom_site_fract_z
_atom_site_U_iso_or_equiv
_atom_site_adp_type
_atom_site_occupancy
_atom_site_symmetry_multiplicity
_atom_site_calc_flag
_atom_site_refinement_flags
Yb1 Yb 0.146446(9) 0.760294(6) 0.271293(6) 0.01277(3) Uani 1 1 d .
Fe1 Fe 0.43212(3) 0.76803(2) 0.25329(2) 0.01423(9) Uani 1 1 d .
Fe2 Fe -0.12888(3) 0.75206(2) 0.28158(2) 0.01739(9) Uani 1 1 d .
K1 K 0.48364(5) 1.01866(4) 0.21618(4) 0.02284(15) Uani 1 1 d .
Si1 Si 0.20329(7) 0.91507(5) 0.35253(5) 0.01848(18) Uani 1 1 d .
Si2 Si 0.19273(6) 0.60848(4) 0.18790(4) 0.01398(16) Uani 1 1 d .
Si3 Si 0.08506(7) 0.83873(5) 0.11994(5) 0.01802(18) Uani 1 1 d .
Si4 Si 0.11660(7) 0.70485(5) 0.43717(5) 0.0217(2) Uani 1 1 d .
N1 N 0.23979(18) 0.85159(14) 0.29980(13) 0.0154(5) Uani 1 1 d .
N2 N 0.24011(18) 0.67367(13) 0.23446(14) 0.0159(5) Uani 1 1 d .
N3 N 0.05341(18) 0.78954(14) 0.18604(13) 0.0160(5) Uani 1 1 d .
N4 N 0.07059(19) 0.72598(14) 0.36118(12) 0.0165(5) Uani 1 1 d .
C1 C 0.3429(2) 0.84785(15) 0.28834(15) 0.0150(6) Uani 1 1 d .
C2 C 0.3911(2) 0.86513(15) 0.22804(17) 0.0173(6) Uani 1 1 d .
H2A H 0.3587 0.8778 0.1889 0.021 Uiso 1 1 calc R
C3 C 0.4959(2) 0.86009(16) 0.23684(18) 0.0200(7) Uani 1 1 d .
H3A H 0.5447 0.8693 0.2048 0.024 Uiso 1 1 calc R
C4 C 0.5139(2) 0.83896(16) 0.30187(17) 0.0187(6) Uani 1 1 d .
H4A H 0.5768 0.8320 0.3212 0.022 Uiso 1 1 calc R
C5 C 0.4200(2) 0.82996(16) 0.33307(16) 0.0165(6) Uani 1 1 d .
H5A H 0.4105 0.8146 0.3764 0.020 Uiso 1 1 calc R
C6 C -0.0490(2) 0.78492(16) 0.19921(15) 0.0157(6) Uani 1 1 d .
C7 C -0.1119(2) 0.83799(17) 0.22479(18) 0.0199(6) Uani 1 1 d .
H7A H -0.0908 0.8814 0.2398 0.024 Uiso 1 1 calc R
C8 C -0.2114(2) 0.81385(18) 0.22356(18) 0.0231(7) Uani 1 1 d .
H8A H -0.2679 0.8389 0.2369 0.028 Uiso 1 1 calc R
C9 C -0.2119(2) 0.74697(19) 0.19939(16) 0.0233(7) Uani 1 1 d .
H9A H -0.2687 0.7192 0.1936 0.028 Uiso 1 1 calc R
C10 C -0.1119(2) 0.72767(18) 0.18486(15) 0.0187(7) Uani 1 1 d .
H10A H -0.0910 0.6847 0.1686 0.022 Uiso 1 1 calc R
C11 C -0.0339(2) 0.72417(16) 0.35711(15) 0.0173(6) Uani 1 1 d .
C12 C -0.1006(2) 0.77720(18) 0.37700(16) 0.0214(7) Uani 1 1 d .
H12A H -0.0820 0.8210 0.3925 0.026 Uiso 1 1 calc R
C13 C -0.1998(2) 0.7531(2) 0.36967(16) 0.0243(7) Uani 1 1 d .
H13A H -0.2581 0.7778 0.3800 0.029 Uiso 1 1 calc R
C14 C -0.1957(3) 0.6858(2) 0.34419(17) 0.0243(7) Uani 1 1 d .
H14A H -0.2507 0.6576 0.3342 0.029 Uiso 1 1 calc R
C15 C -0.0939(2) 0.66792(18) 0.33626(16) 0.0196(7) Uani 1 1 d .
H15A H -0.0700 0.6257 0.3199 0.024 Uiso 1 1 calc R
C16 C 0.0669(3) 0.9234(2) 0.3432(2) 0.0330(9) Uani 1 1 d .
H16A H 0.0450 0.9666 0.3624 0.049 Uiso 1 1 calc R
H16B H 0.0342 0.8854 0.3654 0.049 Uiso 1 1 calc R
H16C H 0.0498 0.9226 0.2969 0.049 Uiso 1 1 calc R
C17 C 0.2348(3) 0.8979(2) 0.44020(18) 0.0307(8) Uani 1 1 d .
H17A H 0.2503 0.9411 0.4620 0.046 Uiso 1 1 calc R
H17B H 0.2922 0.8676 0.4425 0.046 Uiso 1 1 calc R
H17C H 0.1784 0.8763 0.4618 0.046 Uiso 1 1 calc R
C18 C 0.2608(2) 1.00260(17) 0.33623(18) 0.0199(7) Uani 1 1 d .
C19 C 0.2495(3) 1.02373(18) 0.26455(19) 0.0256(7) Uani 1 1 d .
H19A H 0.2216 1.0698 0.2622 0.038 Uiso 1 1 calc R
H19B H 0.2054 0.9917 0.2424 0.038 Uiso 1 1 calc R
H19C H 0.3144 1.0232 0.2434 0.038 Uiso 1 1 calc R
C20 C 0.3707(2) 1.00457(17) 0.35492(16) 0.0203(7) Uani 1 1 d .
H20A H 0.3884 0.9622 0.3773 0.030 Uiso 1 1 calc R
H20B H 0.3828 1.0434 0.3838 0.030 Uiso 1 1 calc R
H20C H 0.4109 1.0094 0.3155 0.030 Uiso 1 1 calc R
C21 C 0.2074(3) 1.0572(2) 0.3783(2) 0.0301(8) Uani 1 1 d .
H21A H 0.2368 1.1021 0.3700 0.045 Uiso 1 1 calc R
H21B H 0.2147 1.0458 0.4244 0.045 Uiso 1 1 calc R
H21C H 0.1371 1.0583 0.3670 0.045 Uiso 1 1 calc R
C22 C 0.0650(2) 0.59040(17) 0.21723(16) 0.0192(6) Uani 1 1 d .
H22A H 0.0446 0.5450 0.2024 0.029 Uiso 1 1 calc R
H22B H 0.0196 0.6247 0.1998 0.029 Uiso 1 1 calc R
H22C H 0.0638 0.5919 0.2649 0.029 Uiso 1 1 calc R
C23 C 0.1829(3) 0.62851(19) 0.09928(17) 0.0246(7) Uani 1 1 d .
H23A H 0.1955 0.5871 0.0739 0.037 Uiso 1 1 calc R
H23B H 0.2317 0.6634 0.0878 0.037 Uiso 1 1 calc R
H23C H 0.1165 0.6455 0.0897 0.037 Uiso 1 1 calc R
C24 C 0.2660(2) 0.52494(17) 0.19428(16) 0.0164(6) Uani 1 1 d .
C25 C 0.3673(2) 0.53130(17) 0.16013(17) 0.0203(6) Uani 1 1 d .
H25A H 0.4031 0.4880 0.1639 0.030 Uiso 1 1 calc R
H25B H 0.4057 0.5677 0.1808 0.030 Uiso 1 1 calc R
H25C H 0.3573 0.5422 0.1141 0.030 Uiso 1 1 calc R
C26 C 0.2805(2) 0.50501(17) 0.26591(18) 0.0210(7) Uani 1 1 d .
H26A H 0.3177 0.4622 0.2684 0.032 Uiso 1 1 calc R
H26B H 0.2160 0.4991 0.2867 0.032 Uiso 1 1 calc R
H26C H 0.3173 0.5411 0.2884 0.032 Uiso 1 1 calc R
C27 C 0.2072(2) 0.46826(17) 0.16006(17) 0.0199(6) Uani 1 1 d .
H27A H 0.2437 0.4252 0.1630 0.030 Uiso 1 1 calc R
H27B H 0.1976 0.4803 0.1142 0.030 Uiso 1 1 calc R
H27C H 0.1427 0.4631 0.1812 0.030 Uiso 1 1 calc R
C28 C 0.2150(2) 0.8164(2) 0.09630(19) 0.0268(8) Uani 1 1 d .
H28A H 0.2276 0.8320 0.0518 0.040 Uiso 1 1 calc R
H28B H 0.2239 0.7669 0.0987 0.040 Uiso 1 1 calc R
H28C H 0.2613 0.8388 0.1261 0.040 Uiso 1 1 calc R
C29 C 0.0833(3) 0.93175(18) 0.14092(18) 0.0273(8) Uani 1 1 d .
H29A H 0.0669 0.9584 0.1021 0.041 Uiso 1 1 calc R
H29B H 0.1485 0.9455 0.1570 0.041 Uiso 1 1 calc R
H29C H 0.0337 0.9401 0.1747 0.041 Uiso 1 1 calc R
C30 C 0.0042(2) 0.82797(19) 0.04410(17) 0.0228(7) Uani 1 1 d .
C31 C -0.0016(3) 0.75269(19) 0.02212(16) 0.0285(8) Uani 1 1 d .
H31A H -0.0436 0.7492 -0.0165 0.043 Uiso 1 1 calc R
H31B H -0.0297 0.7250 0.0572 0.043 Uiso 1 1 calc R
H31C H 0.0648 0.7361 0.0117 0.043 Uiso 1 1 calc R
C32 C -0.1015(3) 0.8539(2) 0.0544(2) 0.0321(9) Uani 1 1 d .
H32A H -0.1397 0.8474 0.0144 0.048 Uiso 1 1 calc R
H32B H -0.0998 0.9026 0.0654 0.048 Uiso 1 1 calc R
H32C H -0.1325 0.8285 0.0900 0.048 Uiso 1 1 calc R
C33 C 0.0513(3) 0.8690(2) -0.01188(19) 0.0357(9) Uani 1 1 d .
H33A H 0.0107 0.8643 -0.0511 0.054 Uiso 1 1 calc R
H33B H 0.1178 0.8516 -0.0205 0.054 Uiso 1 1 calc R
H33C H 0.0552 0.9172 0.0004 0.054 Uiso 1 1 calc R
C34 C 0.2540(2) 0.7179(2) 0.43389(18) 0.0279(8) Uani 1 1 d .
H34A H 0.2829 0.7069 0.4763 0.042 Uiso 1 1 calc R
H34B H 0.2683 0.7655 0.4231 0.042 Uiso 1 1 calc R
H34C H 0.2824 0.6880 0.4006 0.042 Uiso 1 1 calc R
C35 C 0.0587(3) 0.7569(2) 0.50493(17) 0.0304(8) Uani 1 1 d .
H35A H 0.0594 0.7304 0.5453 0.046 Uiso 1 1 calc R
H35B H -0.0096 0.7682 0.4934 0.046 Uiso 1 1 calc R
H35C H 0.0965 0.7991 0.5111 0.046 Uiso 1 1 calc R
C36 C 0.0984(3) 0.61161(19) 0.46121(18) 0.0272(8) Uani 1 1 d .
C37 C 0.1284(3) 0.56702(19) 0.40186(19) 0.0318(9) Uani 1 1 d .
H37A H 0.1201 0.5187 0.4128 0.048 Uiso 1 1 calc R
H37B H 0.1976 0.5758 0.3908 0.048 Uiso 1 1 calc R
H37C H 0.0864 0.5784 0.3646 0.048 Uiso 1 1 calc R
C38 C 0.1667(3) 0.5952(2) 0.5189(2) 0.0406(11) Uani 1 1 d .
H38A H 0.1581 0.5474 0.5316 0.061 Uiso 1 1 calc R
H38B H 0.1499 0.6248 0.5557 0.061 Uiso 1 1 calc R
H38C H 0.2355 0.6031 0.5062 0.061 Uiso 1 1 calc R
C39 C -0.0078(3) 0.5962(2) 0.4829(2) 0.0398(10) Uani 1 1 d .
H39A H -0.0133 0.5479 0.4947 0.060 Uiso 1 1 calc R
H39B H -0.0535 0.6063 0.4472 0.060 Uiso 1 1 calc R
H39C H -0.0245 0.6244 0.5206 0.060 Uiso 1 1 calc R
C40 C 0.3431(2) 0.68309(14) 0.23209(15) 0.0146(5) Uani 1 1 d .
C41 C 0.4023(2) 0.70320(17) 0.17726(16) 0.0178(6) Uani 1 1 d .
H41A H 0.3774 0.7163 0.1359 0.021 Uiso 1 1 calc R
C42 C 0.5043(2) 0.70037(18) 0.19457(18) 0.0222(7) Uani 1 1 d .
H42A H 0.5585 0.7100 0.1667 0.027 Uiso 1 1 calc R
C43 C 0.5104(2) 0.68058(16) 0.26088(18) 0.0207(7) Uani 1 1 d .
H43A H 0.5693 0.6751 0.2854 0.025 Uiso 1 1 calc R
C44 C 0.4112(2) 0.67022(15) 0.28438(17) 0.0180(6) Uani 1 1 d .
H44A H 0.3937 0.6571 0.3273 0.022 Uiso 1 1 calc R
C1S C 0.5611(3) 0.9492(3) 0.07617(18) 0.0388(10) Uani 1 1 d .
C2S C 0.4612(3) 0.9335(2) 0.07778(18) 0.0296(8) Uani 1 1 d .
H2SA H 0.4401 0.8847 0.0788 0.035 Uiso 1 1 calc R
C3S C 0.3897(3) 0.9847(2) 0.0761(2) 0.0348(9) Uani 1 1 d .
H3SA H 0.3183 0.9723 0.0725 0.042 Uiso 1 1 calc R
C4S C 0.4186(4) 1.0527(2) 0.0725(2) 0.0505(14) Uani 1 1 d .
H4SA H 0.3682 1.0890 0.0643 0.061 Uiso 1 1 calc R
C5S C 0.5191(5) 1.0684(3) 0.0690(2) 0.0617(18) Uani 1 1 d .
H5SA H 0.5402 1.1164 0.0603 0.074 Uiso 1 1 calc R
C6S C 0.5876(4) 1.0182(3) 0.0713(2) 0.0548(16) Uani 1 1 d .
H6SA H 0.6591 1.0305 0.0674 0.066 Uiso 1 1 calc R
C7S C 0.6386(4) 0.8937(3) 0.0790(2) 0.0619(16) Uani 1 1 d .
H7SA H 0.6540 0.8784 0.0347 0.093 Uiso 1 1 calc R
H7SB H 0.6134 0.8552 0.1044 0.093 Uiso 1 1 calc R
H7SC H 0.6985 0.9115 0.0996 0.093 Uiso 1 1 calc R

loop_
_atom_site_aniso_label
_atom_site_aniso_U_11
_atom_site_aniso_U_22
_atom_site_aniso_U_33
_atom_site_aniso_U_23
_atom_site_aniso_U_13
_atom_site_aniso_U_12
Yb1 0.01107(5) 0.01102(6) 0.01622(5) 0.00142(4) -0.00020(4) 0.00018(4)
Fe1 0.01093(18) 0.0116(2) 0.0201(2) -0.00026(16) 0.00093(15) -0.00019(16)
Fe2 0.01278(18) 0.0188(2) 0.0206(2) 0.00061(17) -0.00008(15) 0.00092(15)
K1 0.0217(3) 0.0199(4) 0.0269(4) 0.0019(3) -0.0042(3) -0.0035(3)
Si1 0.0130(4) 0.0143(5) 0.0281(5) -0.0008(4) 0.0029(3) 0.0013(3)
Si2 0.0119(4) 0.0137(4) 0.0164(4) 0.0005(3) -0.0003(3) 0.0002(3)
Si3 0.0167(4) 0.0176(5) 0.0198(4) 0.0038(3) -0.0042(3) -0.0009(3)
Si4 0.0216(4) 0.0237(5) 0.0198(4) 0.0014(4) 0.0019(3) -0.0011(4)
N1 0.0101(11) 0.0156(13) 0.0203(13) 0.0007(10) 0.0008(10) 0.0007(9)
N2 0.0104(11) 0.0165(13) 0.0207(13) -0.0015(11) 0.0005(10) -0.0013(9)
N3 0.0119(11) 0.0155(13) 0.0207(13) 0.0010(10) -0.0038(10) 0.0003(9)
N4 0.0159(12) 0.0174(15) 0.0162(12) 0.0032(10) 0.0010(10) -0.0015(10)
C1 0.0139(14) 0.0106(14) 0.0204(14) -0.0009(10) 0.0017(11) -0.0011(10)
C2 0.0177(13) 0.0132(14) 0.0211(15) 0.0024(13) -0.0013(13) -0.0009(10)
C3 0.0171(14) 0.0133(15) 0.0297(18) 0.0007(13) 0.0083(13) -0.0025(11)
C4 0.0120(13) 0.0129(15) 0.0312(18) -0.0029(13) -0.0032(12) -0.0014(11)
C5 0.0134(13) 0.0164(16) 0.0198(15) -0.0018(12) -0.0001(11) -0.0013(11)
C6 0.0146(14) 0.0168(15) 0.0159(14) 0.0013(11) -0.0019(11) 0.0017(11)
C7 0.0182(14) 0.0182(16) 0.0234(16) 0.0033(14) -0.0015(13) 0.0036(11)
C8 0.0168(14) 0.0283(19) 0.0242(17) 0.0023(16) -0.0035(13) 0.0070(12)
C9 0.0149(13) 0.028(2) 0.0271(16) 0.0031(15) -0.0057(11) -0.0023(13)
C10 0.0157(13) 0.0207(19) 0.0196(15) -0.0016(13) -0.0018(11) -0.0005(12)
C11 0.0162(14) 0.0170(17) 0.0187(15) 0.0012(11) 0.0031(11) -0.0010(11)
C12 0.0214(15) 0.0215(19) 0.0214(16) -0.0020(13) 0.0018(13) 0.0011(13)
C13 0.0184(14) 0.030(2) 0.0246(15) 0.0006(15) 0.0054(12) 0.0041(14)
C14 0.0178(15) 0.031(2) 0.0240(17) 0.0046(15) 0.0039(13) -0.0038(14)
C15 0.0178(15) 0.0205(17) 0.0207(16) 0.0024(13) 0.0009(12) -0.0020(12)
C16 0.0165(16) 0.0196(19) 0.063(3) -0.0096(18) 0.0087(17) 0.0004(13)
C17 0.042(2) 0.027(2) 0.0230(18) -0.0036(15) 0.0104(16) 0.0052(17)
C18 0.0150(14) 0.0138(16) 0.0309(18) -0.0014(13) -0.0034(13) -0.0001(12)
C19 0.0240(17) 0.0164(16) 0.036(2) 0.0066(15) -0.0084(15) -0.0026(12)
C20 0.0168(16) 0.0174(16) 0.0266(16) -0.0029(12) -0.0033(12) 0.0003(12)
C21 0.0266(18) 0.0198(19) 0.044(2) -0.0064(16) -0.0044(16) 0.0044(14)
C22 0.0108(13) 0.0219(16) 0.0249(17) 0.0001(12) -0.0004(12) -0.0003(11)
C23 0.0279(17) 0.0250(19) 0.0209(17) 0.0032(14) -0.0036(14) 0.0006(14)
C24 0.0129(13) 0.0141(15) 0.0223(16) -0.0012(12) 0.0007(12) -0.0004(11)
C25 0.0151(15) 0.0161(15) 0.0296(17) -0.0052(12) -0.0006(13) 0.0025(12)
C26 0.0184(15) 0.0193(17) 0.0253(16) 0.0017(14) -0.0040(13) 0.0028(11)
C27 0.0189(15) 0.0140(16) 0.0267(17) -0.0033(13) 0.0007(13) -0.0017(12)
C28 0.0192(16) 0.029(2) 0.033(2) 0.0070(16) 0.0015(14) -0.0015(14)
C29 0.0346(19) 0.0188(18) 0.0286(19) 0.0034(14) -0.0080(15) -0.0032(15)
C30 0.0224(16) 0.0251(18) 0.0210(16) 0.0020(13) -0.0067(13) -0.0008(13)
C31 0.0347(19) 0.028(2) 0.0225(15) 0.0009(14) -0.0077(13) -0.0009(16)
C32 0.0267(19) 0.039(2) 0.030(2) 0.0039(17) -0.0114(16) 0.0056(17)
C33 0.041(2) 0.041(2) 0.0258(19) 0.0089(17) -0.0081(17) 0.0022(19)
C34 0.0174(16) 0.039(2) 0.0271(18) 0.0139(16) -0.0020(13) -0.0038(14)
C35 0.0244(16) 0.037(2) 0.0300(17) -0.0139(17) 0.0046(13) 0.0013(16)
C36 0.038(2) 0.0241(19) 0.0198(17) 0.0049(14) -0.0036(15) -0.0051(16)
C37 0.041(2) 0.0195(18) 0.035(2) -0.0064(15) -0.0052(17) 0.0067(16)
C38 0.054(3) 0.039(2) 0.029(2) 0.0122(17) -0.0120(19) -0.006(2)
C39 0.048(3) 0.041(3) 0.031(2) 0.0058(18) 0.0052(19) -0.022(2)
C40 0.0118(13) 0.0105(13) 0.0217(14) -0.0031(11) 0.0002(12) 0.0018(10)
C41 0.0138(14) 0.0173(17) 0.0222(16) -0.0022(13) 0.0026(12) -0.0009(12)
C42 0.0133(14) 0.0201(17) 0.0333(19) -0.0081(14) 0.0056(13) 0.0006(12)
C43 0.0120(13) 0.0141(15) 0.036(2) -0.0028(13) -0.0032(13) 0.0025(11)
C44 0.0151(14) 0.0104(14) 0.0286(18) 0.0023(12) -0.0015(12) 0.0005(10)
C1S 0.033(2) 0.068(3) 0.0154(17) 0.0014(18) -0.0036(15) -0.010(2)
C2S 0.036(2) 0.032(2) 0.0211(17) 0.0041(15) -0.0079(15) -0.0117(16)
C3S 0.034(2) 0.038(2) 0.032(2) 0.0035(17) -0.0167(17) -0.0062(17)
C4S 0.079(4) 0.030(2) 0.042(3) 0.015(2) -0.036(3) -0.010(2)
C5S 0.091(4) 0.056(3) 0.038(3) 0.029(2) -0.041(3) -0.046(3)
C6S 0.053(3) 0.084(4) 0.027(2) 0.022(2) -0.015(2) -0.047(3)
C7S 0.035(2) 0.126(5) 0.025(2) -0.012(3) 0.001(2) 0.024(3)

loop_
_atom_type_symbol
_atom_type_description
_atom_type_scat_dispersion_real
_atom_type_scat_dispersion_imag
_atom_type_scat_source
C C 0.0033 0.0016 'International Tables Vol C Tables 4.2.6.8 and 6.1.1.4'
H H 0.0000 0.0000 'International Tables Vol C Tables 4.2.6.8 and 6.1.1.4'
N N 0.0061 0.0033 'International Tables Vol C Tables 4.2.6.8 and 6.1.1.4'
Si Si 0.0817 0.0704 'International Tables Vol C Tables 4.2.6.8 and 6.1.1.4'
Fe Fe 0.3463 0.8444 'International Tables Vol C Tables 4.2.6.8 and 6.1.1.4'
Yb Yb -0.3850 5.5486 'International Tables Vol C Tables 4.2.6.8 and 6.1.1.4'
K K 0.2009 0.2494 'International Tables Vol C Tables 4.2.6.8 and 6.1.1.4'

loop_
_geom_angle_atom_site_label_1
_geom_angle_atom_site_label_2
_geom_angle_atom_site_label_3
_geom_angle
_geom_angle_site_symmetry_1
_geom_angle_site_symmetry_3
N4 Yb1 N3 118.07(10) . .
N4 Yb1 N2 108.19(10) . .
N3 Yb1 N2 104.33(10) . .
N4 Yb1 N1 106.38(10) . .
N3 Yb1 N1 108.32(10) . .
N2 Yb1 N1 111.63(9) . .
N4 Yb1 C6 92.92(9) . .
N3 Yb1 C6 25.16(9) . .
N2 Yb1 C6 116.21(9) . .
N1 Yb1 C6 118.73(9) . .
N4 Yb1 C11 24.56(9) . .
N3 Yb1 C11 93.51(9) . .
N2 Yb1 C11 117.62(9) . .
N1 Yb1 C11 118.22(9) . .
C6 Yb1 C11 68.37(8) . .
N4 Yb1 C40 117.14(9) . .
N3 Yb1 C40 113.40(9) . .
N2 Yb1 C40 23.08(8) . .
N1 Yb1 C40 88.54(8) . .
C6 Yb1 C40 132.59(8) . .
C11 Yb1 C40 134.35(8) . .
N4 Yb1 C1 117.28(9) . .
N3 Yb1 C1 114.77(9) . .
N2 Yb1 C1 88.47(8) . .
N1 Yb1 C1 23.20(8) . .
C6 Yb1 C1 133.45(8) . .
C11 Yb1 C1 136.01(8) . .
C40 Yb1 C1 65.40(8) . .
N4 Yb1 Si2 103.50(7) . .
N3 Yb1 Si2 86.26(7) . .
N2 Yb1 Si2 24.56(7) . .
N1 Yb1 Si2 134.40(7) . .
C6 Yb1 Si2 92.96(6) . .
C11 Yb1 Si2 103.08(6) . .
C40 Yb1 Si2 46.90(5) . .
C1 Yb1 Si2 111.33(6) . .
N4 Yb1 Si1 88.15(7) . .
N3 Yb1 Si1 105.79(7) . .
N2 Yb1 Si1 132.96(7) . .
N1 Yb1 Si1 23.45(7) . .
C6 Yb1 Si1 106.23(6) . .
C11 Yb1 Si1 95.66(6) . .
C40 Yb1 Si1 110.26(5) . .
C1 Yb1 Si1 46.06(5) . .
Si2 Yb1 Si1 157.11(2) . .
N4 Yb1 Si3 138.51(7) . .
N3 Yb1 Si3 22.15(7) . .
N2 Yb1 Si3 99.38(7) . .
N1 Yb1 Si3 90.86(7) . .
C6 Yb1 Si3 46.44(6) . .
C11 Yb1 Si3 114.33(6) . .
C40 Yb1 Si3 100.36(6) . .
C1 Yb1 Si3 93.33(6) . .
Si2 Yb1 Si3 88.91(2) . .
Si1 Yb1 Si3 95.30(2) . .
N4 Yb1 Si4 21.25(7) . .
N3 Yb1 Si4 139.22(7) . .
N2 Yb1 Si4 98.86(7) . .
N1 Yb1 Si4 93.21(7) . .
C6 Yb1 Si4 114.06(6) . .
C11 Yb1 Si4 45.79(6) . .
C40 Yb1 Si4 101.01(6) . .
C1 Yb1 Si4 98.75(6) . .
Si2 Yb1 Si4 103.16(2) . .
Si1 Yb1 Si4 80.61(2) . .
Si3 Yb1 Si4 158.33(2) . .
C43 Fe1 C3 122.97(13) . .
C43 Fe1 C4 104.84(14) . .
C3 Fe1 C4 40.88(14) . .
C43 Fe1 C44 41.55(12) . .
C3 Fe1 C44 161.23(13) . .
C4 Fe1 C44 124.24(14) . .
C43 Fe1 C42 40.89(15) . .
C3 Fe1 C42 106.00(14) . .
C4 Fe1 C42 118.21(13) . .
C44 Fe1 C42 68.97(14) . .
C43 Fe1 C5 118.89(14) . .
C3 Fe1 C5 68.90(14) . .
C4 Fe1 C5 41.10(12) . .
C44 Fe1 C5 107.17(13) . .
C42 Fe1 C5 153.76(13) . .
C43 Fe1 C2 161.66(13) . .
C3 Fe1 C2 41.16(12) . .
C4 Fe1 C2 68.76(13) . .
C44 Fe1 C2 156.10(12) . .
C42 Fe1 C2 125.68(15) . .
C5 Fe1 C2 68.31(14) . .
C43 Fe1 C41 68.71(14) . .
C3 Fe1 C41 120.47(14) . .
C4 Fe1 C41 154.33(13) . .
C44 Fe1 C41 68.27(14) . .
C42 Fe1 C41 40.76(12) . .
C5 Fe1 C41 163.88(12) . .
C2 Fe1 C41 109.19(14) . .
C43 Fe1 C40 69.17(12) . .
C3 Fe1 C40 156.13(14) . .
C4 Fe1 C40 162.46(14) . .
C44 Fe1 C40 40.60(12) . .
C42 Fe1 C40 68.72(12) . .
C5 Fe1 C40 126.18(12) . .
C2 Fe1 C40 121.88(12) . .
C41 Fe1 C40 40.48(12) . .
C43 Fe1 C1 154.86(14) . .
C3 Fe1 C1 68.90(12) . .
C4 Fe1 C1 68.71(12) . .
C44 Fe1 C1 120.78(12) . .
C42 Fe1 C1 163.76(14) . .
C5 Fe1 C1 40.42(12) . .
C2 Fe1 C1 40.58(12) . .
C41 Fe1 C1 127.43(12) . .
C40 Fe1 C1 109.34(11) . .
C9 Fe2 C8 40.35(15) . .
C9 Fe2 C14 104.37(15) . .
C8 Fe2 C14 120.40(15) . .
C9 Fe2 C13 118.43(13) . .
C8 Fe2 C13 104.77(14) . .
C14 Fe2 C13 40.67(15) . .
C9 Fe2 C15 122.94(15) . .
C8 Fe2 C15 157.95(14) . .
C14 Fe2 C15 40.92(13) . .
C13 Fe2 C15 68.41(14) . .
C9 Fe2 C10 41.14(12) . .
C8 Fe2 C10 68.48(14) . .
C14 Fe2 C10 120.73(14) . .
C13 Fe2 C10 155.26(13) . .
C15 Fe2 C10 108.47(14) . .
C9 Fe2 C12 155.10(13) . .
C8 Fe2 C12 121.21(14) . .
C14 Fe2 C12 68.51(14) . .
C13 Fe2 C12 40.77(13) . .
C15 Fe2 C12 68.13(14) . .
C10 Fe2 C12 162.87(13) . .
C9 Fe2 C7 68.34(14) . .
C8 Fe2 C7 40.77(13) . .
C14 Fe2 C7 157.91(14) . .
C13 Fe2 C7 122.96(15) . .
C15 Fe2 C7 160.27(13) . .
C10 Fe2 C7 68.32(14) . .
C12 Fe2 C7 108.86(14) . .
C9 Fe2 C11 161.05(14) . .
C8 Fe2 C11 158.40(14) . .
C14 Fe2 C11 68.71(13) . .
C13 Fe2 C11 68.53(12) . .
C15 Fe2 C11 40.55(13) . .
C10 Fe2 C11 126.06(12) . .
C12 Fe2 C11 40.53(12) . .
C7 Fe2 C11 124.49(13) . .
C9 Fe2 C6 68.36(13) . .
C8 Fe2 C6 68.23(13) . .
C14 Fe2 C6 158.10(14) . .
C13 Fe2 C6 161.09(14) . .
C15 Fe2 C6 124.53(13) . .
C10 Fe2 C6 40.39(12) . .
C12 Fe2 C6 126.62(13) . .
C7 Fe2 C6 40.48(12) . .
C11 Fe2 C6 111.16(12) . .
C3 K1 C4S 110.53(11) . .
C3 K1 C43 163.17(9) . 3_655
C4S K1 C43 86.30(11) . 3_655
C3 K1 C5S 114.80(13) . .
C4S K1 C5S 25.32(14) . .
C43 K1 C5S 80.47(13) 3_655 .
C3 K1 C3S 86.38(10) . .
C4S K1 C3S 25.21(11) . .
C43 K1 C3S 110.26(10) 3_655 .
C5S K1 C3S 43.92(11) . .
C3 K1 C26 81.38(8) . 3_655
C4S K1 C26 113.64(13) . 3_655
C43 K1 C26 92.32(8) 3_655 3_655
C5S K1 C26 89.13(13) . 3_655
C3S K1 C26 118.43(11) . 3_655
C3 K1 C20 79.75(9) . .
C4S K1 C20 135.16(13) . .
C43 K1 C20 88.11(9) 3_655 .
C5S K1 C20 157.30(14) . .
C3S K1 C20 125.61(10) . .
C26 K1 C20 111.02(9) 3_655 .
C3 K1 C25 86.38(9) . 3_655
C4S K1 C25 152.69(11) . 3_655
C43 K1 C25 78.14(9) 3_655 3_655
C5S K1 C25 128.27(11) . 3_655
C3S K1 C25 163.67(10) . 3_655
C26 K1 C25 45.86(9) 3_655 3_655
C20 K1 C25 67.20(8) . 3_655
C3 K1 C2 25.75(8) . .
C4S K1 C2 99.07(11) . .
C43 K1 C2 155.37(9) 3_655 .
C5S K1 C2 114.00(11) . .
C3S K1 C2 74.01(10) . .
C26 K1 C2 107.12(8) 3_655 .
C20 K1 C2 71.08(9) . .
C25 K1 C2 104.44(8) 3_655 .
C3 K1 C6S 95.57(13) . .
C4S K1 C6S 43.38(15) . .
C43 K1 C6S 97.15(12) 3_655 .
C5S K1 C6S 23.95(15) . .
C3S K1 C6S 50.16(11) . .
C26 K1 C6S 71.33(11) 3_655 .
C20 K1 C6S 174.21(11) . .
C25 K1 C6S 116.19(10) 3_655 .
C2 K1 C6S 103.24(11) . .
C3 K1 C44 150.45(8) . 3_655
C4S K1 C44 85.79(10) . 3_655
C43 K1 C44 25.56(8) 3_655 3_655
C5S K1 C44 70.04(11) . 3_655
C3S K1 C44 110.76(10) . 3_655
C26 K1 C44 69.37(8) 3_655 3_655
C20 K1 C44 106.45(9) . 3_655
C25 K1 C44 70.51(8) 3_655 3_655
C2 K1 C44 174.94(8) . 3_655
C6S K1 C44 79.31(11) . 3_655
C3 K1 C2S 67.81(10) . .
C4S K1 C2S 43.66(12) . .
C43 K1 C2S 128.81(10) 3_655 .
C5S K1 C2S 50.08(12) . .
C3S K1 C2S 24.59(10) . .
C26 K1 C2S 98.45(10) 3_655 .
C20 K1 C2S 131.93(9) . .
C25 K1 C2S 139.99(10) 3_655 .
C2 K1 C2S 64.22(9) . .
C6S K1 C2S 42.39(10) . .
C44 K1 C2S 119.41(9) 3_655 .
N1 Si1 C16 106.42(16) . .
N1 Si1 C17 114.12(16) . .
C16 Si1 C17 109.8(2) . .
N1 Si1 C18 114.89(15) . .
C16 Si1 C18 107.84(17) . .
C17 Si1 C18 103.61(17) . .
N1 Si1 Yb1 31.59(9) . .
C16 Si1 Yb1 79.14(12) . .
C17 Si1 Yb1 110.33(13) . .
C18 Si1 Yb1 140.59(12) . .
N2 Si2 C22 107.88(14) . .
N2 Si2 C23 114.38(16) . .
C22 Si2 C23 106.83(16) . .
N2 Si2 C24 113.78(13) . .
C22 Si2 C24 107.13(14) . .
C23 Si2 C24 106.41(16) . .
N2 Si2 Yb1 32.93(8) . .
C22 Si2 Yb1 80.62(10) . .
C23 Si2 Yb1 106.67(12) . .
C24 Si2 Yb1 141.88(10) . .
N3 Si3 C29 111.13(16) . .
N3 Si3 C28 107.91(15) . .
C29 Si3 C28 107.33(18) . .
N3 Si3 C30 116.02(14) . .
C29 Si3 C30 106.69(16) . .
C28 Si3 C30 107.39(17) . .
N3 Si3 Yb1 29.29(8) . .
C29 Si3 Yb1 102.80(12) . .
C28 Si3 Yb1 84.67(12) . .
C30 Si3 Yb1 142.64(11) . .
N4 Si4 C34 106.92(15) . .
N4 Si4 C35 112.66(16) . .
C34 Si4 C35 111.23(17) . .
N4 Si4 C36 114.59(15) . .
C34 Si4 C36 105.48(18) . .
C35 Si4 C36 105.79(18) . .
N4 Si4 Yb1 27.65(9) . .
C34 Si4 Yb1 79.27(11) . .
C35 Si4 Yb1 125.40(14) . .
C36 Si4 Yb1 123.25(12) . .
C1 N1 Si1 115.1(2) . .
C1 N1 Yb1 117.7(2) . .
Si1 N1 Yb1 124.96(13) . .
C40 N2 Si2 116.6(2) . .
C40 N2 Yb1 118.09(19) . .
Si2 N2 Yb1 122.52(13) . .
C6 N3 Si3 115.5(2) . .
C6 N3 Yb1 112.70(19) . .
Si3 N3 Yb1 128.56(13) . .
C11 N4 Si4 114.0(2) . .
C11 N4 Yb1 114.86(19) . .
Si4 N4 Yb1 131.10(14) . .
N1 C1 C5 128.5(3) . .
N1 C1 C2 125.2(3) . .
C5 C1 C2 106.2(3) . .
N1 C1 Fe1 131.4(2) . .
C5 C1 Fe1 67.64(17) . .
C2 C1 Fe1 67.68(17) . .
N1 C1 Yb1 39.10(14) . .
C5 C1 Yb1 123.1(2) . .
C2 C1 Yb1 114.23(19) . .
Fe1 C1 Yb1 92.35(10) . .
C3 C2 C1 108.9(3) . .
C3 C2 Fe1 68.64(17) . .
C1 C2 Fe1 71.74(18) . .
C3 C2 K1 72.16(17) . .
C1 C2 K1 117.0(2) . .
Fe1 C2 K1 140.35(13) . .
C3 C2 H2A 125.6 . .
C1 C2 H2A 125.6 . .
Fe1 C2 H2A 125.6 . .
K1 C2 H2A 82.7 . .
C4 C3 C2 108.0(3) . .
C4 C3 Fe1 69.92(18) . .
C2 C3 Fe1 70.19(17) . .
C4 C3 K1 115.1(2) . .
C2 C3 K1 82.09(18) . .
Fe1 C3 K1 151.65(14) . .
C4 C3 H3A 126.0 . .
C2 C3 H3A 126.0 . .
Fe1 C3 H3A 125.4 . .
K1 C3 H3A 75.9 . .
C3 C4 C5 107.8(3) . .
C3 C4 Fe1 69.20(19) . .
C5 C4 Fe1 69.77(18) . .
C3 C4 H4A 126.1 . .
C5 C4 H4A 126.1 . .
Fe1 C4 H4A 126.5 . .
C4 C5 C1 109.2(3) . .
C4 C5 Fe1 69.14(18) . .
C1 C5 Fe1 71.93(18) . .
C4 C5 H5A 125.4 . .
C1 C5 H5A 125.4 . .
Fe1 C5 H5A 125.1 . .
N3 C6 C10 126.2(3) . .
N3 C6 C7 127.0(3) . .
C10 C6 C7 106.7(3) . .
N3 C6 Fe2 132.5(2) . .
C10 C6 Fe2 67.86(18) . .
C7 C6 Fe2 67.99(18) . .
N3 C6 Yb1 42.14(14) . .
C10 C6 Yb1 119.1(2) . .
C7 C6 Yb1 116.5(2) . .
Fe2 C6 Yb1 90.36(10) . .
C8 C7 C6 108.1(3) . .
C8 C7 Fe2 68.5(2) . .
C6 C7 Fe2 71.53(18) . .
C8 C7 H7A 125.9 . .
C6 C7 H7A 125.9 . .
Fe2 C7 H7A 125.6 . .
C9 C8 C7 108.7(3) . .
C9 C8 Fe2 69.73(19) . .
C7 C8 Fe2 70.69(19) . .
C9 C8 H8A 125.6 . .
C7 C8 H8A 125.6 . .
Fe2 C8 H8A 125.5 . .
C8 C9 C10 108.4(3) . .
C8 C9 Fe2 69.92(19) . .
C10 C9 Fe2 70.41(17) . .
C8 C9 H9A 125.8 . .
C10 C9 H9A 125.8 . .
Fe2 C9 H9A 125.4 . .
C9 C10 C6 108.0(3) . .
C9 C10 Fe2 68.45(18) . .
C6 C10 Fe2 71.76(18) . .
C9 C10 H10A 126.0 . .
C6 C10 H10A 126.0 . .
Fe2 C10 H10A 125.4 . .
N4 C11 C15 127.0(3) . .
N4 C11 C12 126.3(3) . .
C15 C11 C12 106.6(3) . .
N4 C11 Fe2 130.7(2) . .
C15 C11 Fe2 68.34(18) . .
C12 C11 Fe2 68.60(18) . .
N4 C11 Yb1 40.58(14) . .
C15 C11 Yb1 116.9(2) . .
C12 C11 Yb1 119.5(2) . .
Fe2 C11 Yb1 90.11(10) . .
C13 C12 C11 108.7(3) . .
C13 C12 Fe2 69.29(19) . .
C11 C12 Fe2 70.87(19) . .
C13 C12 H12A 125.6 . .
C11 C12 H12A 125.6 . .
Fe2 C12 H12A 125.8 . .
C14 C13 C12 108.0(3) . .
C14 C13 Fe2 69.31(19) . .
C12 C13 Fe2 69.94(19) . .
C14 C13 H13A 126.0 . .
C12 C13 H13A 126.0 . .
Fe2 C13 H13A 126.3 . .
C13 C14 C15 107.9(3) . .
C13 C14 Fe2 70.0(2) . .
C15 C14 Fe2 70.0(2) . .
C13 C14 H14A 126.1 . .
C15 C14 H14A 126.1 . .
Fe2 C14 H14A 125.5 . .
C14 C15 C11 108.8(3) . .
C14 C15 Fe2 69.1(2) . .
C11 C15 Fe2 71.11(19) . .
C14 C15 H15A 125.6 . .
C11 C15 H15A 125.6 . .
Fe2 C15 H15A 125.8 . .
Si1 C16 H16A 109.5 . .
Si1 C16 H16B 109.5 . .
H16A C16 H16B 109.5 . .
Si1 C16 H16C 109.5 . .
H16A C16 H16C 109.5 . .
H16B C16 H16C 109.5 . .
Si1 C17 H17A 109.5 . .
Si1 C17 H17B 109.5 . .
H17A C17 H17B 109.5 . .
Si1 C17 H17C 109.5 . .
H17A C17 H17C 109.5 . .
H17B C17 H17C 109.5 . .
C20 C18 C19 109.2(3) . .
C20 C18 C21 107.1(3) . .
C19 C18 C21 107.5(3) . .
C20 C18 Si1 111.9(2) . .
C19 C18 Si1 111.6(2) . .
C21 C18 Si1 109.3(2) . .
C18 C19 K1 100.6(2) . .
C18 C19 H19A 109.5 . .
K1 C19 H19A 112.4 . .
C18 C19 H19B 109.5 . .
K1 C19 H19B 115.0 . .
H19A C19 H19B 109.5 . .
C18 C19 H19C 109.5 . .
K1 C19 H19C 9.0 . .
H19A C19 H19C 109.5 . .
H19B C19 H19C 109.5 . .
C18 C20 K1 103.8(2) . .
C18 C20 H20A 109.5 . .
K1 C20 H20A 111.7 . .
C18 C20 H20B 109.5 . .
K1 C20 H20B 112.8 . .
H20A C20 H20B 109.5 . .
C18 C20 H20C 109.5 . .
K1 C20 H20C 5.7 . .
H20A C20 H20C 109.5 . .
H20B C20 H20C 109.5 . .
C18 C21 H21A 109.5 . .
C18 C21 H21B 109.5 . .
H21A C21 H21B 109.5 . .
C18 C21 H21C 109.5 . .
H21A C21 H21C 109.5 . .
H21B C21 H21C 109.5 . .
Si2 C22 H22A 109.5 . .
Si2 C22 H22B 109.5 . .
H22A C22 H22B 109.5 . .
Si2 C22 H22C 109.5 . .
H22A C22 H22C 109.5 . .
H22B C22 H22C 109.5 . .
Si2 C23 H23A 109.5 . .
Si2 C23 H23B 109.5 . .
H23A C23 H23B 109.5 . .
Si2 C23 H23C 109.5 . .
H23A C23 H23C 109.5 . .
H23B C23 H23C 109.5 . .
C26 C24 C27 108.7(3) . .
C26 C24 C25 110.0(3) . .
C27 C24 C25 108.1(3) . .
C26 C24 Si2 110.4(2) . .
C27 C24 Si2 108.5(2) . .
C25 C24 Si2 111.0(2) . .
C24 C25 K1 100.90(19) . 3_645
C24 C25 H25A 109.5 . .
K1 C25 H25A 64.3 3_645 .
C24 C25 H25B 109.5 . .
K1 C25 H25B 52.2 3_645 .
H25A C25 H25B 109.5 . .
C24 C25 H25C 109.5 . .
K1 C25 H25C 149.0 3_645 .
H25A C25 H25C 109.5 . .
H25B C25 H25C 109.5 . .
C24 C26 K1 102.43(19) . 3_645
C24 C26 H26A 109.5 . .
K1 C26 H26A 63.7 3_645 .
C24 C26 H26B 109.5 . .
K1 C26 H26B 147.5 3_645 .
H26A C26 H26B 109.5 . .
C24 C26 H26C 109.5 . .
K1 C26 H26C 52.0 3_645 .
H26A C26 H26C 109.5 . .
H26B C26 H26C 109.5 . .
C24 C27 H27A 109.5 . .
C24 C27 H27B 109.5 . .
H27A C27 H27B 109.5 . .
C24 C27 H27C 109.5 . .
H27A C27 H27C 109.5 . .
H27B C27 H27C 109.5 . .
Si3 C28 H28A 109.5 . .
Si3 C28 H28B 109.5 . .
H28A C28 H28B 109.5 . .
Si3 C28 H28C 109.5 . .
H28A C28 H28C 109.5 . .
H28B C28 H28C 109.5 . .
Si3 C29 H29A 109.5 . .
Si3 C29 H29B 109.5 . .
H29A C29 H29B 109.5 . .
Si3 C29 H29C 109.5 . .
H29A C29 H29C 109.5 . .
H29B C29 H29C 109.5 . .
C32 C30 C33 108.4(3) . .
C32 C30 C31 108.0(3) . .
C33 C30 C31 107.5(3) . .
C32 C30 Si3 112.6(3) . .
C33 C30 Si3 108.3(2) . .
C31 C30 Si3 111.8(2) . .
C30 C31 H31A 109.5 . .
C30 C31 H31B 109.5 . .
H31A C31 H31B 109.5 . .
C30 C31 H31C 109.5 . .
H31A C31 H31C 109.5 . .
H31B C31 H31C 109.5 . .
C30 C32 H32A 109.5 . .
C30 C32 H32B 109.5 . .
H32A C32 H32B 109.5 . .
C30 C32 H32C 109.5 . .
H32A C32 H32C 109.5 . .
H32B C32 H32C 109.5 . .
C30 C33 H33A 109.5 . .
C30 C33 H33B 109.5 . .
H33A C33 H33B 109.5 . .
C30 C33 H33C 109.5 . .
H33A C33 H33C 109.5 . .
H33B C33 H33C 109.5 . .
Si4 C34 H34A 109.5 . .
Si4 C34 H34B 109.5 . .
H34A C34 H34B 109.5 . .
Si4 C34 H34C 109.5 . .
H34A C34 H34C 109.5 . .
H34B C34 H34C 109.5 . .
Si4 C35 H35A 109.5 . .
Si4 C35 H35B 109.5 . .
H35A C35 H35B 109.5 . .
Si4 C35 H35C 109.5 . .
H35A C35 H35C 109.5 . .
H35B C35 H35C 109.5 . .
C39 C36 C38 107.3(3) . .
C39 C36 C37 111.2(3) . .
C38 C36 C37 109.3(3) . .
C39 C36 Si4 112.6(3) . .
C38 C36 Si4 108.8(3) . .
C37 C36 Si4 107.6(2) . .
C36 C37 H37A 109.5 . .
C36 C37 H37B 109.5 . .
H37A C37 H37B 109.5 . .
C36 C37 H37C 109.5 . .
H37A C37 H37C 109.5 . .
H37B C37 H37C 109.5 . .
C36 C38 H38A 109.5 . .
C36 C38 H38B 109.5 . .
H38A C38 H38B 109.5 . .
C36 C38 H38C 109.5 . .
H38A C38 H38C 109.5 . .
H38B C38 H38C 109.5 . .
C36 C39 H39A 109.5 . .
C36 C39 H39B 109.5 . .
H39A C39 H39B 109.5 . .
C36 C39 H39C 109.5 . .
H39A C39 H39C 109.5 . .
H39B C39 H39C 109.5 . .
N2 C40 C41 128.0(3) . .
N2 C40 C44 125.9(3) . .
C41 C40 C44 106.1(2) . .
N2 C40 Fe1 131.7(2) . .
C41 C40 Fe1 68.02(17) . .
C44 C40 Fe1 67.46(16) . .
N2 C40 Yb1 38.83(13) . .
C41 C40 Yb1 122.5(2) . .
C44 C40 Yb1 115.6(2) . .
Fe1 C40 Yb1 92.89(9) . .
C42 C41 C40 109.5(3) . .
C42 C41 Fe1 69.16(19) . .
C40 C41 Fe1 71.51(17) . .
C42 C41 H41A 125.3 . .
C40 C41 H41A 125.3 . .
Fe1 C41 H41A 125.6 . .
C43 C42 C41 107.8(3) . .
C43 C42 Fe1 68.77(19) . .
C41 C42 Fe1 70.08(18) . .
C43 C42 H42A 126.1 . .
C41 C42 H42A 126.1 . .
Fe1 C42 H42A 126.6 . .
C42 C43 C44 107.8(3) . .
C42 C43 Fe1 70.34(19) . .
C44 C43 Fe1 69.95(17) . .
C42 C43 K1 114.4(2) . 3_645
C44 C43 K1 80.49(18) . 3_645
Fe1 C43 K1 149.67(14) . 3_645
C42 C43 H43A 126.1 . .
C44 C43 H43A 126.1 . .
Fe1 C43 H43A 125.2 . .
K1 C43 H43A 77.9 3_645 .
C40 C44 C43 108.8(3) . .
C40 C44 Fe1 71.94(17) . .
C43 C44 Fe1 68.50(18) . .
C40 C44 K1 115.63(19) . 3_645
C43 C44 K1 73.95(17) . 3_645
Fe1 C44 K1 141.85(14) . 3_645
C40 C44 H44A 125.6 . .
C43 C44 H44A 125.6 . .
Fe1 C44 H44A 125.5 . .
K1 C44 H44A 82.3 3_645 .
C2S C1S C6S 117.7(5) . .
C2S C1S C7S 121.1(5) . .
C6S C1S C7S 121.3(5) . .
C2S C1S K1 76.4(2) . .
C6S C1S K1 75.5(3) . .
C7S C1S K1 118.5(3) . .
C1S C2S C3S 121.1(4) . .
C1S C2S K1 79.6(2) . .
C3S C2S K1 73.9(2) . .
C1S C2S H2SA 119.4 . .
C3S C2S H2SA 119.4 . .
K1 C2S H2SA 119.4 . .
C4S C3S C2S 119.7(4) . .
C4S C3S K1 74.9(2) . .
C2S C3S K1 81.5(2) . .
C4S C3S H3SA 120.0 . .
C2S C3S H3SA 120.0 . .
K1 C3S H3SA 120.0 . .
C3S C4S C5S 119.2(5) . .
C3S C4S K1 79.9(2) . .
C5S C4S K1 79.8(3) . .
C3S C4S H4SA 119.9 . .
C5S C4S H4SA 119.9 . .
K1 C4S H4SA 119.9 . .
C6S C5S C4S 120.4(5) . .
C6S C5S K1 81.3(3) . .
C4S C5S K1 74.9(3) . .
C6S C5S H5SA 119.7 . .
C4S C5S H5SA 119.7 . .
K1 C5S H5SA 119.7 . .
C5S C6S C1S 121.9(4) . .
C5S C6S K1 74.8(3) . .
C1S C6S K1 80.2(3) . .
C5S C6S H6SA 119.0 . .
C1S C6S H6SA 119.0 . .
K1 C6S H6SA 119.0 . .
C1S C7S H7SA 109.5 . .
C1S C7S H7SB 109.5 . .
H7SA C7S H7SB 109.5 . .
C1S C7S H7SC 109.5 . .
H7SA C7S H7SC 109.5 . .
H7SB C7S H7SC 109.5 . .

loop_
_geom_bond_atom_site_label_1
_geom_bond_atom_site_label_2
_geom_bond_distance
_geom_bond_site_symmetry_2
Yb1 N4 2.219(3) .
Yb1 N3 2.234(3) .
Yb1 N2 2.251(3) .
Yb1 N1 2.269(3) .
Yb1 C6 3.071(3) .
Yb1 C11 3.095(3) .
Yb1 C40 3.168(3) .
Yb1 C1 3.185(3) .
Yb1 Si2 3.4924(10) .
Yb1 Si1 3.5491(11) .
Yb1 Si3 3.5698(10) .
Yb1 Si4 3.6028(11) .
Fe1 C43 2.022(3) .
Fe1 C3 2.030(3) .
Fe1 C4 2.039(3) .
Fe1 C44 2.042(3) .
Fe1 C42 2.043(3) .
Fe1 C5 2.048(3) .
Fe1 C2 2.050(3) .
Fe1 C41 2.055(3) .
Fe1 C40 2.102(3) .
Fe1 C1 2.105(3) .
Fe2 C9 2.032(3) .
Fe2 C8 2.035(3) .
Fe2 C14 2.041(4) .
Fe2 C13 2.050(3) .
Fe2 C15 2.052(3) .
Fe2 C10 2.058(3) .
Fe2 C12 2.059(3) .
Fe2 C7 2.063(3) .
Fe2 C11 2.089(3) .
Fe2 C6 2.111(3) .
K1 C3 3.143(3) .
K1 C4S 3.155(4) .
K1 C43 3.211(3) 3_655
K1 C5S 3.217(5) .
K1 C3S 3.218(4) .
K1 C26 3.225(3) 3_655
K1 C20 3.249(4) .
K1 C25 3.257(3) 3_655
K1 C2 3.270(3) .
K1 C6S 3.295(5) .
K1 C44 3.296(3) 3_655
K1 C2S 3.313(4) .
Si1 N1 1.723(3) .
Si1 C16 1.864(4) .
Si1 C17 1.883(4) .
Si1 C18 1.914(4) .
Si2 N2 1.721(3) .
Si2 C22 1.865(3) .
Si2 C23 1.869(4) .
Si2 C24 1.920(3) .
Si3 N3 1.721(3) .
Si3 C29 1.875(4) .
Si3 C28 1.877(4) .
Si3 C30 1.917(3) .
Si4 N4 1.733(3) .
Si4 C34 1.879(3) .
Si4 C35 1.897(3) .
Si4 C36 1.910(4) .
N1 C1 1.417(4) .
N2 C40 1.408(3) .
N3 C6 1.415(4) .
N4 C11 1.418(4) .
C1 C5 1.436(4) .
C1 C2 1.442(4) .
C2 C3 1.434(4) .
C2 H2A 0.9500 .
C3 C4 1.421(5) .
C3 H3A 0.9500 .
C4 C5 1.434(4) .
C4 H4A 0.9500 .
C5 H5A 0.9500 .
C6 C10 1.440(4) .
C6 C7 1.445(4) .
C7 C8 1.427(4) .
C7 H7A 0.9500 .
C8 C9 1.403(5) .
C8 H8A 0.9500 .
C9 C10 1.437(4) .
C9 H9A 0.9500 .
C10 H10A 0.9500 .
C11 C15 1.435(5) .
C11 C12 1.437(4) .
C12 C13 1.431(5) .
C12 H12A 0.9500 .
C13 C14 1.422(5) .
C13 H13A 0.9500 .
C14 C15 1.431(5) .
C14 H14A 0.9500 .
C15 H15A 0.9500 .
C16 H16A 0.9800 .
C16 H16B 0.9800 .
C16 H16C 0.9800 .
C17 H17A 0.9800 .
C17 H17B 0.9800 .
C17 H17C 0.9800 .
C18 C20 1.537(4) .
C18 C19 1.539(5) .
C18 C21 1.556(5) .
C19 H19A 0.9800 .
C19 H19B 0.9800 .
C19 H19C 0.9800 .
C20 H20A 0.9800 .
C20 H20B 0.9800 .
C20 H20C 0.9800 .
C21 H21A 0.9800 .
C21 H21B 0.9800 .
C21 H21C 0.9800 .
C22 H22A 0.9800 .
C22 H22B 0.9800 .
C22 H22C 0.9800 .
C23 H23A 0.9800 .
C23 H23B 0.9800 .
C23 H23C 0.9800 .
C24 C26 1.537(5) .
C24 C27 1.538(4) .
C24 C25 1.546(4) .
C25 K1 3.257(3) 3_645
C25 H25A 0.9800 .
C25 H25B 0.9800 .
C25 H25C 0.9800 .
C26 K1 3.225(3) 3_645
C26 H26A 0.9800 .
C26 H26B 0.9800 .
C26 H26C 0.9800 .
C27 H27A 0.9800 .
C27 H27B 0.9800 .
C27 H27C 0.9800 .
C28 H28A 0.9800 .
C28 H28B 0.9800 .
C28 H28C 0.9800 .
C29 H29A 0.9800 .
C29 H29B 0.9800 .
C29 H29C 0.9800 .
C30 C32 1.534(5) .
C30 C33 1.542(5) .
C30 C31 1.546(5) .
C31 H31A 0.9800 .
C31 H31B 0.9800 .
C31 H31C 0.9800 .
C32 H32A 0.9800 .
C32 H32B 0.9800 .
C32 H32C 0.9800 .
C33 H33A 0.9800 .
C33 H33B 0.9800 .
C33 H33C 0.9800 .
C34 H34A 0.9800 .
C34 H34B 0.9800 .
C34 H34C 0.9800 .
C35 H35A 0.9800 .
C35 H35B 0.9800 .
C35 H35C 0.9800 .
C36 C39 1.536(5) .
C36 C38 1.538(5) .
C36 C37 1.555(5) .
C37 H37A 0.9800 .
C37 H37B 0.9800 .
C37 H37C 0.9800 .
C38 H38A 0.9800 .
C38 H38B 0.9800 .
C38 H38C 0.9800 .
C39 H39A 0.9800 .
C39 H39B 0.9800 .
C39 H39C 0.9800 .
C40 C41 1.439(4) .
C40 C44 1.439(4) .
C41 C42 1.427(4) .
C41 H41A 0.9500 .
C42 C43 1.420(5) .
C42 H42A 0.9500 .
C43 C44 1.442(4) .
C43 K1 3.211(3) 3_645
C43 H43A 0.9500 .
C44 K1 3.296(3) 3_645
C44 H44A 0.9500 .
C1S C2S 1.387(6) .
C1S C6S 1.405(7) .
C1S C7S 1.513(7) .
C2S C3S 1.394(6) .
C2S H2SA 1.0000 .
C3S C4S 1.392(6) .
C3S H3SA 1.0000 .
C4S C5S 1.398(8) .
C4S H4SA 1.0000 .
C5S C6S 1.353(8) .
C5S H5SA 1.0000 .
C6S H6SA 1.0000 .
C7S H7SA 0.9800 .
C7S H7SB 0.9800 .
C7S H7SC 0.9800 .
